data_1537337
loop_
_publ_author_name
'Gobechiya, E.R.'
'Ferraris, G.'
'Pekov, I.V.'
'Zubkova, N.V.'
'Pushcharovskii, D.Yu.'
'Gula, A.'
'Chukanov, N.V.'

_publ_section_title
;
 New data on vlasovite: refinement of the crystal structure and the
 radiation damage of the crystal during the X-ray diffraction experiment
;
_journal_name_full Kristallografiya
_journal_page_first 808
_journal_page_last 812
_journal_volume 48
_journal_year 2003
_chemical_formula_sum 'Na1.72 O11 Si4 Zr'
_chemical_name_systematic 'Na1.72 Zr (Si4 O11)'
_space_group_IT_number 15
_symmetry_space_group_name_Hall '-C 2yc'
_symmetry_space_group_name_H-M 'C 1 2/c 1'
_cell_angle_alpha 90
_cell_angle_beta 100.3
_cell_angle_gamma 90
_cell_formula_units_Z 4
_cell_length_a 11.063
_cell_length_b 10.15
_cell_length_c 8.6
_cell_volume 950.127
_citation_journal_id_ASTM KRISAJ
_cod_data_source_file Gobechiya_KRISAJ_2003_462.cif
_cod_data_source_block Na1.72O11Si4Zr1
_cod_original_cell_volume 950.1272
_cod_original_formula_sum 'Na1.72 O11 Si4 Zr1'
_cod_database_code 1537337

loop_
_symmetry_equiv_pos_as_xyz
x,y,z
-x,y,-z+1/2
-x,-y,-z
x,-y,z-1/2
x+1/2,y+1/2,z
-x+1/2,y+1/2,-z+1/2
-x+1/2,-y+1/2,-z
x+1/2,-y+1/2,z-1/2

loop_
_atom_site_label
_atom_site_type_symbol
_atom_site_fract_x
_atom_site_fract_y
_atom_site_fract_z
_atom_site_occupancy
_atom_site_U_iso_or_equiv
O6 O-2 0.288 0.083 0.1431 1 0.0
Zr1 Zr+4 0.25 0.25 0 1 0.0
Si1 Si+4 0.26433 0.07226 0.63854 1 0.0
Na1 Na+1 0 0.0746 0.75 0.94 0.0
O5 O-2 0.2389 0.1356 0.7998 1 0.0
O3 O-2 0.116 0.3581 0.4162 1 0.0
Na2 Na+1 0 0.3996 0.75 0.78 0.0
O1 O-2 0 0.1604 0.25 1 0.0
O4 O-2 0.0568 0.2305 0.9704 1 0.0
Si2 Si+4 0.0498 0.21662 0.42722 1 0.0
O2 O-2 0.1439 0.1022 0.5053 1 0.0
